data_4114941
loop_
_publ_author_name
'Yuan-Qing Fang'
'Nicholas J. Taylor'
'Garry S. Hanan'
'Fr\'ed\'erique Loiseau'
'Rosalba Passalacqua'
'Sebastiano Campagna'
'H\'el\`ene Nierengarten'
'Alain Van Dorsselaer'

_publ_contact_author
;
 Garry S. Hanan
 Department of Chemistry
 University of Waterloo, 
 Waterloo, Ontario, Canada
 N2L 3G1
;
_publ_contact_author_email ghanan@uwaterloo.ca
_publ_contact_author_fax '+ 519 746-0435 '
_publ_contact_author_phone '+ 519 885-1211 ext 6229'
_publ_section_title
;
 A Strategy for Improving the Room-Temperature Luminescence Properties of
 Ru(II) Complexes with Tridentate Ligands
;
_journal_name_full 'Journal of the American Chemical Society'
_journal_page_first 7912
_journal_page_last 7913
_journal_paper_doi 10.1021/ja0261776
_journal_volume 124
_journal_year 2002
_chemical_formula_sum 'C43 H33.17 N11.5 O6.34 Ru'
_chemical_formula_weight 913.49
_chemical_name_systematic
; 
 ? 
;
_space_group_IT_number 2
_symmetry_cell_setting triclinic
_symmetry_space_group_name_Hall '-P 1'
_symmetry_space_group_name_H-M 'P -1'
_atom_sites_solution_hydrogens geom
_atom_sites_solution_primary direct
_atom_sites_solution_secondary difmap
_audit_creation_method SHELXTL-6.12
_cell_angle_alpha 81.824(2)
_cell_angle_beta 85.027(2)
_cell_angle_gamma 75.882(2)
_cell_formula_units_Z 2
_cell_length_a 8.6796(11)
_cell_length_b 12.2750(16)
_cell_length_c 19.378(3)
_cell_measurement_reflns_used 6314
_cell_measurement_temperature 173(2)
_cell_measurement_theta_max 27.49
_cell_measurement_theta_min 2.56
_cell_volume 1979.0(5)
_computing_cell_refinement Saint
_computing_data_collection Smart
_computing_data_reduction Saint
_computing_structure_refinement SHELXTL
_computing_structure_solution SHELXTL
_diffrn_ambient_temperature 173(2)
_diffrn_measured_fraction_theta_full 0.929
_diffrn_measured_fraction_theta_max 0.929
_diffrn_measurement_device_type 'Bruker APEX '
_diffrn_measurement_method Omega
_diffrn_radiation_monochromator graphite
_diffrn_radiation_source 'fine-focus sealed tube'
_diffrn_radiation_type MoK\a
_diffrn_radiation_wavelength 0.71073
_diffrn_reflns_av_R_equivalents 0.0323
_diffrn_reflns_av_sigmaI/netI 0.0765
_diffrn_reflns_limit_h_max 11
_diffrn_reflns_limit_h_min -11
_diffrn_reflns_limit_k_max 15
_diffrn_reflns_limit_k_min -15
_diffrn_reflns_limit_l_max 18
_diffrn_reflns_limit_l_min -25
_diffrn_reflns_number 12219
_diffrn_reflns_theta_full 27.53
_diffrn_reflns_theta_max 27.53
_diffrn_reflns_theta_min 1.91
_exptl_absorpt_coefficient_mu 0.464
_exptl_absorpt_correction_T_max -0.053811
_exptl_absorpt_correction_T_min 1.000000
_exptl_absorpt_correction_type empirical
_exptl_absorpt_process_details sad.abs
_exptl_crystal_colour red
_exptl_crystal_density_diffrn 1.533
_exptl_crystal_description plate
_exptl_crystal_F_000 933
_exptl_crystal_size_max 0.24
_exptl_crystal_size_mid 0.12
_exptl_crystal_size_min 0.05
_refine_diff_density_max 1.600
_refine_diff_density_min -1.362
_refine_diff_density_rms 0.131
_refine_ls_extinction_method none
_refine_ls_goodness_of_fit_ref 1.889
_refine_ls_hydrogen_treatment mixed
_refine_ls_matrix_type full
_refine_ls_number_parameters 516
_refine_ls_number_reflns 8476
_refine_ls_number_restraints 0
_refine_ls_restrained_S_all 1.889
_refine_ls_R_factor_all 0.0995
_refine_ls_R_factor_gt 0.0830
_refine_ls_shift/su_max 0.001
_refine_ls_shift/su_mean 0.000
_refine_ls_structure_factor_coef Fsqd
_refine_ls_weighting_details 'calc w=1/[\s^2^(Fo^2^)+(0.0200P)^2^+0.0000P] where P=(Fo^2^+2Fc^2^)/3'
_refine_ls_weighting_scheme calc
_refine_ls_wR_factor_gt 0.1456
_refine_ls_wR_factor_ref 0.1485
_reflns_number_gt 7074
_reflns_number_total 8476
_reflns_threshold_expression >2sigma(I)
_cod_data_source_file ja0261776_s2.cif
_cod_data_source_block gsh711s
_cod_original_cell_volume 1979.0(4)
_cod_original_formula_sum 'C43 H33.17 N11.50 O6.34 Ru'
_cod_database_code 4114941

loop_
_symmetry_equiv_pos_as_xyz
'x, y, z'
'-x, -y, -z'

loop_
_atom_site_label
_atom_site_type_symbol
_atom_site_fract_x
_atom_site_fract_y
_atom_site_fract_z
_atom_site_U_iso_or_equiv
_atom_site_adp_type
_atom_site_occupancy
_atom_site_symmetry_multiplicity
_atom_site_calc_flag
_atom_site_refinement_flags
Ru1 Ru 0.50757(5) 0.55578(4) 0.73755(2) 0.02057(13) Uani 1 1 d .
N10 N 0.0266(6) 0.2707(4) 0.0051(2) 0.0339(12) Uani 1 1 d .
O1 O -0.0839(6) 0.2420(4) 0.0428(2) 0.0568(13) Uani 1 1 d .
O2 O 0.0222(5) 0.3716(3) -0.0137(2) 0.0427(11) Uani 1 1 d .
O3 O 0.1425(6) 0.1976(4) -0.0135(3) 0.0636(15) Uani 1 1 d .
N1 N 0.3134(5) 0.4841(3) 0.7416(2) 0.0225(10) Uani 1 1 d .
N2 N 0.5134(5) 0.4756(3) 0.8339(2) 0.0216(10) Uani 1 1 d .
N3 N 0.7031(5) 0.5953(3) 0.7718(2) 0.0228(10) Uani 1 1 d .
N4 N 0.3669(5) 0.7144(4) 0.7518(2) 0.0248(10) Uani 1 1 d .
N5 N 0.5077(5) 0.6326(4) 0.6410(2) 0.0238(10) Uani 1 1 d .
N6 N 0.6449(5) 0.4290(3) 0.6841(2) 0.0259(11) Uani 1 1 d .
N7 N 0.5851(6) 0.7435(4) 0.3857(2) 0.0356(12) Uani 1 1 d .
N8 N 0.4340(6) 0.9128(4) 0.4263(2) 0.0393(13) Uani 1 1 d .
C1 C 0.2148(7) 0.4916(4) 0.6915(3) 0.0306(14) Uani 1 1 d .
H1 H 0.2288 0.5368 0.6484 0.037 Uiso 1 1 calc R
C2 C 0.0920(7) 0.4356(5) 0.6998(3) 0.0364(16) Uani 1 1 d .
H2 H 0.0259 0.4405 0.6624 0.044 Uiso 1 1 calc R
C3 C 0.0672(7) 0.3736(5) 0.7623(3) 0.0343(14) Uani 1 1 d .
H3 H -0.0169 0.3354 0.7690 0.041 Uiso 1 1 calc R
C4 C 0.1656(6) 0.3671(4) 0.8155(3) 0.0304(13) Uani 1 1 d .
H4 H 0.1495 0.3249 0.8594 0.036 Uiso 1 1 calc R
C5 C 0.2880(6) 0.4225(4) 0.8045(3) 0.0251(12) Uani 1 1 d .
C6 C 0.4031(6) 0.4166(4) 0.8567(3) 0.0235(12) Uani 1 1 d .
C7 C 0.4087(7) 0.3565(4) 0.9232(3) 0.0317(14) Uani 1 1 d .
H7 H 0.3310 0.3151 0.9401 0.038 Uiso 1 1 calc R
C8 C 0.5315(7) 0.3587(5) 0.9643(3) 0.0356(15) Uani 1 1 d .
H8 H 0.5382 0.3174 1.0097 0.043 Uiso 1 1 calc R
C9 C 0.6433(7) 0.4196(4) 0.9402(3) 0.0294(13) Uani 1 1 d .
H9 H 0.7270 0.4202 0.9686 0.035 Uiso 1 1 calc R
C10 C 0.6319(6) 0.4799(4) 0.8741(3) 0.0241(12) Uani 1 1 d .
C11 C 0.7363(6) 0.5513(4) 0.8397(3) 0.0253(12) Uani 1 1 d .
C12 C 0.8595(6) 0.5734(4) 0.8714(3) 0.0296(13) Uani 1 1 d .
H12 H 0.8805 0.5419 0.9183 0.036 Uiso 1 1 calc R
C13 C 0.9519(7) 0.6406(5) 0.8352(3) 0.0350(15) Uani 1 1 d .
H13 H 1.0366 0.6568 0.8568 0.042 Uiso 1 1 calc R
C14 C 0.9198(6) 0.6843(5) 0.7673(3) 0.0340(14) Uani 1 1 d .
H14 H 0.9830 0.7305 0.7410 0.041 Uiso 1 1 calc R
C15 C 0.7938(6) 0.6601(4) 0.7375(3) 0.0291(13) Uani 1 1 d .
H15 H 0.7718 0.6914 0.6907 0.035 Uiso 1 1 calc R
C16 C 0.2958(6) 0.7514(5) 0.8106(3) 0.0272(13) Uani 1 1 d .
H16 H 0.3131 0.7018 0.8530 0.033 Uiso 1 1 calc R
C17 C 0.1982(7) 0.8585(5) 0.8131(3) 0.0377(15) Uani 1 1 d .
H17 H 0.1493 0.8814 0.8562 0.045 Uiso 1 1 calc R
C18 C 0.1736(7) 0.9308(5) 0.7521(3) 0.0398(16) Uani 1 1 d .
H18 H 0.1043 1.0039 0.7522 0.048 Uiso 1 1 calc R
C19 C 0.2503(7) 0.8965(5) 0.6905(3) 0.0339(14) Uani 1 1 d .
H19 H 0.2379 0.9466 0.6482 0.041 Uiso 1 1 calc R
C20 C 0.3452(6) 0.7884(5) 0.6916(3) 0.0276(13) Uani 1 1 d .
C21 C 0.4283(6) 0.7438(4) 0.6278(3) 0.0244(12) Uani 1 1 d .
C22 C 0.4311(6) 0.8006(5) 0.5622(3) 0.0286(13) Uani 1 1 d .
H22 H 0.3774 0.8781 0.5540 0.034 Uiso 1 1 calc R
C23 C 0.5120(7) 0.7456(5) 0.5076(3) 0.0295(13) Uani 1 1 d .
C24 C 0.5915(7) 0.6305(5) 0.5221(3) 0.0338(14) Uani 1 1 d .
H24 H 0.6473 0.5902 0.4856 0.041 Uiso 1 1 calc R
C25 C 0.5877(6) 0.5770(4) 0.5894(3) 0.0236(12) Uani 1 1 d .
C26 C 0.6670(7) 0.4600(5) 0.6139(3) 0.0288(13) Uani 1 1 d .
C27 C 0.7562(7) 0.3847(5) 0.5712(3) 0.0406(16) Uani 1 1 d .
H27 H 0.7702 0.4076 0.5226 0.049 Uiso 1 1 calc R
C28 C 0.8253(8) 0.2752(5) 0.5995(3) 0.0477(18) Uani 1 1 d .
H28 H 0.8877 0.2226 0.5707 0.057 Uiso 1 1 calc R
C29 C 0.8024(7) 0.2444(5) 0.6691(3) 0.0377(16) Uani 1 1 d .
H29 H 0.8480 0.1696 0.6893 0.045 Uiso 1 1 calc R
C30 C 0.7133(7) 0.3216(5) 0.7098(3) 0.0315(14) Uani 1 1 d .
H30 H 0.6989 0.2987 0.7583 0.038 Uiso 1 1 calc R
C31 C 0.5115(7) 0.8047(5) 0.4360(3) 0.0328(14) Uani 1 1 d .
C32 C 0.4290(8) 0.9626(5) 0.3613(3) 0.0403(16) Uani 1 1 d .
H32 H 0.3747 1.0401 0.3533 0.048 Uiso 1 1 calc R
C33 C 0.4977(7) 0.9094(5) 0.3039(3) 0.0320(14) Uani 1 1 d .
C34 C 0.5776(7) 0.7970(5) 0.3212(3) 0.0361(15) Uani 1 1 d .
H34 H 0.6301 0.7561 0.2844 0.043 Uiso 1 1 calc R
C35 C 0.4865(7) 0.9634(5) 0.2311(3) 0.0309(14) Uani 1 1 d .
C36 C 0.3581(8) 1.0508(5) 0.2107(3) 0.0410(16) Uani 1 1 d .
H36 H 0.2759 1.0768 0.2443 0.049 Uiso 1 1 calc R
C37 C 0.3480(9) 1.1003(5) 0.1427(3) 0.0512(19) Uani 1 1 d .
H37 H 0.2591 1.1601 0.1297 0.061 Uiso 1 1 calc R
C38 C 0.4661(8) 1.0640(5) 0.0929(3) 0.0457(17) Uani 1 1 d .
H38 H 0.4590 1.0989 0.0459 0.055 Uiso 1 1 calc R
C39 C 0.5947(8) 0.9764(5) 0.1121(3) 0.0431(16) Uani 1 1 d .
H39 H 0.6754 0.9501 0.0779 0.052 Uiso 1 1 calc R
C40 C 0.6060(7) 0.9272(5) 0.1802(3) 0.0371(15) Uani 1 1 d .
H40 H 0.6957 0.8680 0.1931 0.044 Uiso 1 1 calc R
N11 N 0.9320(8) 0.1473(5) 0.8326(3) 0.0665(19) Uani 1 1 d .
C41 C 0.8819(8) 0.1149(5) 0.8846(4) 0.0443(17) Uani 1 1 d .
C42 C 0.8144(9) 0.0746(6) 0.9507(4) 0.059(2) Uani 1 1 d .
H42A H 0.6983 0.0921 0.9492 0.088 Uiso 1 1 calc R
H42B H 0.8436 0.1117 0.9875 0.088 Uiso 1 1 calc R
H42C H 0.8552 -0.0075 0.9605 0.088 Uiso 1 1 calc R
N12 N -0.0294 0.7017 0.5806 0.076(3) Uiso 0.66 1 d P
N13 N -0.0283 0.7590 0.5860 0.073(6) Uiso 0.34 1 d P
O4 O 0.1024 0.7290 0.5765 0.100(2) Uiso 1 1 d .
O5 O -0.1455 0.7955 0.5889 0.115(3) Uiso 0.66 1 d P
O6 O -0.0319 0.6053 0.5703 0.089(3) Uiso 0.66 1 d P
O7 O -0.0805 0.8442 0.6243 0.067(4) Uiso 0.34 1 d P
O8 O -0.1524 0.7360 0.5664 0.069(4) Uiso 0.34 1 d P
N51 N -0.1871 -0.0797 0.4410 0.132(7) Uiso 0.33 1 d P
C52 C -0.1015 -0.0433 0.4680 0.132(7) Uiso 0.33 1 d P
C53 C 0.0101 0.0043 0.5032 0.132(7) Uiso 0.33 1 d P
N54 N -0.0650 -0.0221 0.6291 0.121(11) Uiso 0.17 1 d P
C55 C -0.0371 -0.0121 0.5705 0.121(11) Uiso 0.17 1 d P
C56 C 0.0032 0.0010 0.4941 0.121(11) Uiso 0.17 1 d P
O57 O 0.0583 0.4615 0.5198 0.130(8) Uiso 0.34 1 d P

loop_
_atom_site_aniso_label
_atom_site_aniso_U_11
_atom_site_aniso_U_22
_atom_site_aniso_U_33
_atom_site_aniso_U_23
_atom_site_aniso_U_13
_atom_site_aniso_U_12
Ru1 0.0172(2) 0.0250(2) 0.0207(2) -0.00455(18) -0.00095(16) -0.00628(17)
N10 0.042(3) 0.038(3) 0.023(3) -0.003(2) -0.006(2) -0.012(3)
O1 0.065(3) 0.082(3) 0.035(3) -0.005(3) 0.017(2) -0.047(3)
O2 0.048(3) 0.032(2) 0.046(3) 0.003(2) -0.006(2) -0.008(2)
O3 0.063(4) 0.035(3) 0.085(4) -0.005(3) 0.014(3) -0.005(2)
N1 0.020(2) 0.026(2) 0.024(2) -0.006(2) -0.004(2) -0.008(2)
N2 0.023(2) 0.023(2) 0.020(2) -0.008(2) 0.0001(19) -0.005(2)
N3 0.018(2) 0.028(2) 0.024(2) -0.009(2) 0.0009(19) -0.006(2)
N4 0.020(2) 0.032(3) 0.025(3) -0.007(2) 0.002(2) -0.011(2)
N5 0.019(2) 0.033(3) 0.019(2) -0.003(2) -0.0008(19) -0.005(2)
N6 0.021(3) 0.026(2) 0.030(3) -0.005(2) -0.007(2) -0.002(2)
N7 0.045(3) 0.036(3) 0.018(3) -0.003(2) 0.000(2) 0.003(2)
N8 0.061(4) 0.028(3) 0.022(3) -0.004(2) 0.001(3) 0.002(3)
C1 0.033(3) 0.026(3) 0.031(3) -0.006(3) -0.005(3) -0.001(3)
C2 0.023(3) 0.036(3) 0.053(4) -0.011(3) -0.016(3) -0.005(3)
C3 0.022(3) 0.034(3) 0.051(4) -0.014(3) 0.001(3) -0.010(3)
C4 0.024(3) 0.031(3) 0.037(3) -0.003(3) -0.002(3) -0.010(3)
C5 0.023(3) 0.023(3) 0.030(3) -0.008(2) 0.002(2) -0.004(2)
C6 0.021(3) 0.022(3) 0.027(3) -0.004(2) 0.001(2) -0.004(2)
C7 0.036(4) 0.029(3) 0.031(3) -0.002(3) 0.008(3) -0.015(3)
C8 0.039(4) 0.041(3) 0.023(3) 0.000(3) -0.002(3) -0.004(3)
C9 0.028(3) 0.034(3) 0.025(3) -0.007(3) -0.005(3) -0.003(3)
C10 0.022(3) 0.028(3) 0.024(3) -0.011(2) -0.002(2) -0.003(2)
C11 0.018(3) 0.026(3) 0.031(3) -0.011(3) 0.000(2) 0.000(2)
C12 0.027(3) 0.034(3) 0.029(3) -0.013(3) -0.005(3) -0.002(3)
C13 0.025(3) 0.044(4) 0.040(4) -0.018(3) -0.002(3) -0.007(3)
C14 0.023(3) 0.035(3) 0.048(4) -0.015(3) 0.010(3) -0.015(3)
C15 0.025(3) 0.032(3) 0.031(3) -0.013(3) 0.005(3) -0.005(3)
C16 0.030(3) 0.034(3) 0.022(3) -0.003(3) 0.002(2) -0.016(3)
C17 0.042(4) 0.039(4) 0.034(4) -0.011(3) 0.018(3) -0.017(3)
C18 0.044(4) 0.030(3) 0.042(4) -0.010(3) 0.015(3) -0.004(3)
C19 0.040(4) 0.025(3) 0.032(3) -0.003(3) 0.006(3) -0.003(3)
C20 0.023(3) 0.033(3) 0.030(3) -0.009(3) 0.005(2) -0.010(3)
C21 0.023(3) 0.025(3) 0.026(3) -0.007(2) 0.000(2) -0.006(2)
C22 0.028(3) 0.025(3) 0.031(3) -0.004(3) -0.001(3) -0.002(2)
C23 0.031(3) 0.035(3) 0.021(3) -0.005(3) -0.004(3) -0.004(3)
C24 0.036(4) 0.040(3) 0.024(3) -0.013(3) -0.005(3) -0.001(3)
C25 0.024(3) 0.029(3) 0.020(3) -0.007(2) -0.004(2) -0.005(2)
C26 0.028(3) 0.031(3) 0.027(3) -0.009(3) -0.008(3) 0.000(3)
C27 0.040(4) 0.049(4) 0.026(3) -0.010(3) -0.006(3) 0.009(3)
C28 0.056(5) 0.040(4) 0.041(4) -0.020(3) -0.010(3) 0.012(3)
C29 0.042(4) 0.028(3) 0.039(4) -0.007(3) -0.014(3) 0.006(3)
C30 0.030(3) 0.033(3) 0.033(3) -0.002(3) -0.009(3) -0.009(3)
C31 0.040(4) 0.035(3) 0.023(3) -0.003(3) -0.005(3) -0.007(3)
C32 0.059(5) 0.027(3) 0.032(4) -0.006(3) -0.003(3) -0.001(3)
C33 0.043(4) 0.032(3) 0.023(3) -0.005(3) -0.003(3) -0.009(3)
C34 0.043(4) 0.036(3) 0.023(3) -0.009(3) 0.002(3) 0.003(3)
C35 0.042(4) 0.027(3) 0.022(3) -0.001(3) 0.000(3) -0.007(3)
C36 0.052(4) 0.036(3) 0.028(3) -0.010(3) 0.005(3) 0.003(3)
C37 0.068(5) 0.040(4) 0.033(4) -0.003(3) -0.008(4) 0.011(4)
C38 0.068(5) 0.043(4) 0.023(3) -0.001(3) 0.001(3) -0.011(4)
C39 0.054(4) 0.046(4) 0.028(4) -0.007(3) 0.003(3) -0.010(3)
C40 0.046(4) 0.035(3) 0.025(3) -0.003(3) -0.005(3) 0.001(3)
N11 0.085(5) 0.054(4) 0.050(4) 0.009(3) 0.010(4) -0.010(4)
C41 0.051(4) 0.033(4) 0.046(4) -0.002(3) -0.002(4) -0.007(3)
C42 0.080(6) 0.053(4) 0.049(5) -0.006(4) 0.005(4) -0.032(4)

loop_
_atom_type_symbol
_atom_type_description
_atom_type_scat_dispersion_real
_atom_type_scat_dispersion_imag
_atom_type_scat_source
C C 0.0033 0.0016 'International Tables Vol C Tables 4.2.6.8 and 6.1.1.4'
H H 0.0000 0.0000 'International Tables Vol C Tables 4.2.6.8 and 6.1.1.4'
N N 0.0061 0.0033 'International Tables Vol C Tables 4.2.6.8 and 6.1.1.4'
O O 0.0106 0.0060 'International Tables Vol C Tables 4.2.6.8 and 6.1.1.4'
Ru Ru -1.2594 0.8363 'International Tables Vol C Tables 4.2.6.8 and 6.1.1.4'

loop_
_geom_angle_atom_site_label_1
_geom_angle_atom_site_label_2
_geom_angle_atom_site_label_3
_geom_angle
N5 Ru1 N2 178.36(18)
N5 Ru1 N3 100.01(17)
N2 Ru1 N3 79.29(17)
N5 Ru1 N6 78.28(18)
N2 Ru1 N6 100.25(17)
N3 Ru1 N6 93.01(16)
N5 Ru1 N4 79.33(17)
N2 Ru1 N4 102.15(17)
N3 Ru1 N4 91.49(16)
N6 Ru1 N4 157.60(17)
N5 Ru1 N1 101.97(17)
N2 Ru1 N1 78.72(17)
N3 Ru1 N1 158.01(17)
N6 Ru1 N1 90.87(16)
N4 Ru1 N1 93.11(16)
O2 N10 O3 119.5(5)
O2 N10 O1 120.5(6)
O3 N10 O1 120.0(5)
C1 N1 C5 118.2(5)
C1 N1 Ru1 127.8(4)
C5 N1 Ru1 113.9(3)
C6 N2 C10 122.3(5)
C6 N2 Ru1 119.2(3)
C10 N2 Ru1 118.5(4)
C15 N3 C11 117.8(5)
C15 N3 Ru1 128.0(4)
C11 N3 Ru1 114.1(3)
C16 N4 C20 117.5(5)
C16 N4 Ru1 128.6(4)
C20 N4 Ru1 113.9(3)
C25 N5 C21 120.6(5)
C25 N5 Ru1 120.1(3)
C21 N5 Ru1 119.3(4)
C30 N6 C26 117.4(5)
C30 N6 Ru1 128.1(4)
C26 N6 Ru1 114.5(3)
C34 N7 C31 115.9(5)
C32 N8 C31 116.5(5)
N1 C1 C2 122.4(5)
C3 C2 C1 119.4(5)
C2 C3 C4 119.1(5)
C3 C4 C5 119.5(6)
N1 C5 C4 121.4(5)
N1 C5 C6 115.0(5)
C4 C5 C6 123.6(5)
N2 C6 C7 120.1(5)
N2 C6 C5 113.0(5)
C7 C6 C5 126.9(5)
C6 C7 C8 118.1(5)
C9 C8 C7 121.2(5)
C8 C9 C10 119.0(5)
N2 C10 C9 119.4(5)
N2 C10 C11 113.2(5)
C9 C10 C11 127.4(5)
N3 C11 C12 121.5(5)
N3 C11 C10 114.8(4)
C12 C11 C10 123.7(5)
C13 C12 C11 119.9(5)
C12 C13 C14 118.9(5)
C13 C14 C15 119.2(6)
N3 C15 C14 122.7(5)
N4 C16 C17 123.3(5)
C18 C17 C16 118.6(5)
C17 C18 C19 119.5(5)
C20 C19 C18 118.9(6)
N4 C20 C19 122.1(5)
N4 C20 C21 115.4(5)
C19 C20 C21 122.4(5)
C22 C21 N5 120.8(5)
C22 C21 C20 127.3(5)
N5 C21 C20 112.0(5)
C21 C22 C23 120.1(5)
C22 C23 C24 118.2(5)
C22 C23 C31 120.8(5)
C24 C23 C31 121.0(5)
C25 C24 C23 119.6(5)
N5 C25 C24 120.6(5)
N5 C25 C26 112.6(5)
C24 C25 C26 126.8(5)
N6 C26 C27 121.3(5)
N6 C26 C25 114.6(5)
C27 C26 C25 124.1(5)
C26 C27 C28 119.6(6)
C29 C28 C27 119.0(6)
C28 C29 C30 119.7(5)
N6 C30 C29 123.0(6)
N8 C31 N7 125.5(5)
N8 C31 C23 117.6(5)
N7 C31 C23 116.9(5)
N8 C32 C33 124.4(5)
C32 C33 C34 113.5(5)
C32 C33 C35 124.5(5)
C34 C33 C35 122.1(5)
N7 C34 C33 124.2(5)
C36 C35 C40 118.1(6)
C36 C35 C33 121.3(5)
C40 C35 C33 120.7(5)
C37 C36 C35 120.9(6)
C36 C37 C38 120.6(6)
C37 C38 C39 119.4(6)
C40 C39 C38 120.2(6)
C39 C40 C35 120.7(6)
N11 C41 C42 178.8(8)
O6 N12 O4 118.9
O6 N12 O5 132.7
O4 N12 O5 107.9
O4 N13 O7 117.8
O8 N13 O7 106.1
O4 N13 O8 135.9
N51 C52 C53 179.9
N54 C55 C56 178.7

loop_
_geom_bond_atom_site_label_1
_geom_bond_atom_site_label_2
_geom_bond_distance
Ru1 N5 1.972(4)
Ru1 N2 1.982(4)
Ru1 N3 2.060(4)
Ru1 N6 2.063(4)
Ru1 N4 2.072(4)
Ru1 N1 2.073(4)
N10 O2 1.233(6)
N10 O3 1.239(6)
N10 O1 1.244(6)
N1 C1 1.328(6)
N1 C5 1.370(6)
N2 C6 1.345(6)
N2 C10 1.358(6)
N3 C15 1.326(7)
N3 C11 1.376(6)
N4 C16 1.333(6)
N4 C20 1.369(6)
N5 C25 1.338(6)
N5 C21 1.369(6)
N6 C30 1.348(6)
N6 C26 1.370(7)
N7 C34 1.326(7)
N7 C31 1.338(7)
N8 C32 1.319(7)
N8 C31 1.328(7)
C1 C2 1.389(7)
C2 C3 1.366(8)
C3 C4 1.376(7)
C4 C5 1.380(7)
C5 C6 1.466(7)
C6 C7 1.390(7)
C7 C8 1.392(7)
C8 C9 1.377(8)
C9 C10 1.385(7)
C10 C11 1.466(7)
C11 C12 1.378(7)
C12 C13 1.370(8)
C13 C14 1.374(8)
C14 C15 1.390(7)
C16 C17 1.384(7)
C17 C18 1.373(8)
C18 C19 1.384(8)
C19 C20 1.379(7)
C20 C21 1.482(7)
C21 C22 1.360(7)
C22 C23 1.384(7)
C23 C24 1.413(7)
C23 C31 1.471(7)
C24 C25 1.375(7)
C25 C26 1.464(7)
C26 C27 1.377(7)
C27 C28 1.385(8)
C28 C29 1.358(8)
C29 C30 1.367(7)
C32 C33 1.385(8)
C33 C34 1.392(7)
C33 C35 1.471(7)
C35 C36 1.387(7)
C35 C40 1.403(8)
C36 C37 1.371(8)
C37 C38 1.381(9)
C38 C39 1.383(8)
C39 C40 1.373(8)
N11 C41 1.123(8)
C41 C42 1.434(9)
N12 O6 1.23
N12 O4 1.26
N12 O5 1.35
N13 O4 1.11
N13 O8 1.28
N13 O7 1.34
N51 C52 1.15
C52 C53 1.50
N54 C55 1.14
C55 C56 1.49
